data_8101503
loop_
_publ_author_name
'Schreuer, J\"urgen'

_publ_section_title
;
Crystal structure of rubidium sulfanilate sesquihydrate, RbH2NC6H4SO3 
&#x00B7; 1.5H2O
;
_journal_issue 2
_journal_name_full 'Zeitschrift f\"ur Kristallographie - New Crystal Structures'
_journal_page_first 289
_journal_page_last 290
_journal_volume 214
_journal_year 1999
_chemical_formula_structural 'Rb H2 N C6 H4 S O3 (H2 O)1.5'
_chemical_formula_sum 'C6 H9 N O4.5 Rb S'
_chemical_formula_weight 284.67
_chemical_name_common 'rubidium sulfanilate sesquihydrate'
_space_group_IT_number 60
_symmetry_cell_setting orthorhombic
_symmetry_space_group_name_Hall '-P 2n 2ab'
_symmetry_space_group_name_H-M 'P b c n'
_cell_angle_alpha 90.00
_cell_angle_beta 90.00
_cell_angle_gamma 90.00
_cell_formula_units_Z 8
_cell_length_a 23.271(5)
_cell_length_b 7.844(2)
_cell_length_c 10.635(2)
_cell_measurement_temperature 296(2)
_cell_volume 1941.3(7)
_diffrn_ambient_temperature 296(2)
_exptl_crystal_density_diffrn 1.948
_refine_ls_R_factor_obs 0.0244
_refine_ls_wR_factor_obs 0.0496
_cod_original_formula_sum 'C6 H9 N O4.50 Rb S'
_cod_database_code 8101503

loop_
_symmetry_equiv_pos_as_xyz
'x, y, z'
'-x+1/2, -y+1/2, z+1/2'
'-x, y, -z+1/2'
'x+1/2, -y+1/2, -z'
'-x, -y, -z'
'x-1/2, y-1/2, -z-1/2'
'x, -y, z-1/2'
'-x-1/2, y-1/2, z'

loop_
_atom_site_aniso_label
_atom_site_aniso_U_11
_atom_site_aniso_U_22
_atom_site_aniso_U_33
_atom_site_aniso_U_23
_atom_site_aniso_U_13
_atom_site_aniso_U_12
Rb 0.03702(15) 0.0376(2) 0.03364(15) -0.00141(12) -0.00178(12) -0.00303(11)
S 0.0265(3) 0.0288(3) 0.0285(3) -0.0011(3) 0.0012(3) -0.0023(3)
O1 0.0369(10) 0.0526(13) 0.0318(10) -0.0051(10) -0.0061(8) -0.0014(9)
O2 0.0372(10) 0.0486(13) 0.0487(12) 0.0148(10) 0.0044(9) -0.0094(9)
O3 0.0310(9) 0.0376(11) 0.0571(12) -0.0130(10) 0.0020(9) 0.0045(8)
C1 0.0282(11) 0.0241(12) 0.0255(12) -0.0027(10) 0.0013(10) -0.0003(10)
C2 0.0370(14) 0.0290(14) 0.0275(13) 0.0017(11) 0.0010(11) -0.0018(11)
C3 0.0397(15) 0.0308(14) 0.0314(12) 0.0022(12) -0.0078(12) 0.0023(12)
C4 0.0292(11) 0.0243(12) 0.0388(14) -0.0067(12) -0.0022(11) 0.0018(11)
C5 0.033(2) 0.0336(15) 0.0339(13) 0.0025(12) 0.0083(11) -0.0009(11)
C6 0.0352(14) 0.032(2) 0.0275(13) 0.0048(12) 0.0005(11) 0.0035(11)
N 0.0321(12) 0.0358(15) 0.061(2) 0.0015(14) -0.0030(13) 0.0034(12)
O1W1 0.048(2) 0.033(2) 0.058(2) 0.000 -0.002(2) 0.000
O1W2 0.0621(15) 0.045(2) 0.0474(15) -0.0087(13) 0.0039(12) -0.0036(12)

loop_
_atom_site_label
_atom_site_type_symbol
_atom_site_fract_x
_atom_site_fract_y
_atom_site_fract_z
_atom_site_U_iso_or_equiv
_atom_site_thermal_displace_type
_atom_site_occupancy
_atom_site_calc_flag
_atom_site_refinement_flags
_atom_site_disorder_group
Rb Rb 0.016914(11) 0.23147(3) 0.05993(2) 0.03610(11) Uani 1 d . .
S S 0.09281(3) 0.89869(8) 0.24121(6) 0.0279(2) Uani 1 d . .
O1 O 0.07626(8) 0.8735(3) 0.1107(2) 0.0404(5) Uani 1 d . .
O2 O 0.07263(8) 0.7650(3) 0.3239(2) 0.0448(5) Uani 1 d . .
O3 O 0.07629(8) 1.0673(3) 0.2850(2) 0.0419(5) Uani 1 d . .
C1 C 0.16850(10) 0.8879(3) 0.2455(2) 0.0259(5) Uani 1 d . .
C2 C 0.19660(12) 0.8051(3) 0.3434(3) 0.0311(6) Uani 1 d . .
C3 C 0.25596(13) 0.8011(4) 0.3468(3) 0.0340(6) Uani 1 d . .
C4 C 0.28818(10) 0.8772(3) 0.2526(3) 0.0308(6) Uani 1 d . .
C5 C 0.25993(11) 0.9594(4) 0.1548(3) 0.0334(6) Uani 1 d . .
C6 C 0.20069(11) 0.9645(3) 0.1513(3) 0.0315(6) Uani 1 d . .
N N 0.34843(11) 0.8760(4) 0.2592(3) 0.0430(6) Uani 1 d . .
H1 H 0.1767(13) 0.7515(35) 0.4018(30) 0.037(8) Uiso 1 d . .
H3 H 0.2801(11) 1.0103(36) 0.0913(26) 0.032(7) Uiso 1 d . .
H4 H 0.1843(11) 1.0156(37) 0.0835(27) 0.037(8) Uiso 1 d . .
H2 H 0.2735(12) 0.7491(35) 0.4081(29) 0.039(8) Uiso 1 d . .
H5 H 0.3596(15) 0.7784(46) 0.2763(31) 0.049(10) Uiso 1 d . .
H6 H 0.3639(15) 0.9157(47) 0.1992(31) 0.053(12) Uiso 1 d . .
O1W1 O 0.0000 0.4936(4) 0.2500 0.0463(8) Uani 1 d S .
H1W1 H -0.0262(14) 0.5513(51) 0.2306(37) 0.068(13) Uiso 1 d . .
O1W2 O -0.09606(11) 0.4654(3) -0.0102(3) 0.0515(6) Uani 1 d . .
H1W2 H -0.1082(20) 0.4682(58) 0.0567(40) 0.093(18) Uiso 1 d . .
H2W2 H -0.0966(14) 0.3774(46) -0.0389(31) 0.043(11) Uiso 1 d . .

loop_
_geom_bond_atom_site_label_1
_geom_bond_atom_site_label_2
_geom_bond_distance
_geom_bond_site_symmetry_2
_geom_bond_publ_flag
Rb O2 2.825(2) 7_565 ?
Rb O1W1 2.910(2) . ?
Rb O1 2.945(2) 5_565 ?
Rb O3 3.014(2) 3_545 ?
Rb O3 3.049(2) 1_545 ?
Rb O1W2 3.054(3) 5_565 ?
Rb O1 3.176(2) 1_545 ?
Rb O1W2 3.292(3) . ?
Rb S 3.6946(9) 1_545 ?
Rb Rb 3.9281(10) 5 ?
Rb S 3.9562(9) 7_565 ?
Rb Rb 4.1187(9) 3 ?
Rb H1W1 3.26(4) . ?
Rb H2W2 3.06(3) . ?
S O2 1.447(2) . ?
S O1 1.454(2) . ?
S O3 1.454(2) . ?
S C1 1.764(2) . ?
S Rb 3.6946(9) 1_565 ?
S Rb 3.9561(9) 7_566 ?
O1 Rb 2.945(2) 5_565 ?
O1 Rb 3.176(2) 1_565 ?
O2 Rb 2.825(2) 7_566 ?
O3 Rb 3.013(2) 3_565 ?
O3 Rb 3.049(2) 1_565 ?
C1 C6 1.388(3) . ?
C1 C2 1.391(4) . ?
C2 C3 1.382(4) . ?
C2 H1 0.88(3) . ?
C3 C4 1.387(4) . ?
C3 H2 0.87(3) . ?
C4 C5 1.389(4) . ?
C4 N 1.404(3) . ?
C5 C6 1.380(3) . ?
C5 H3 0.91(3) . ?
C6 H4 0.91(3) . ?
N H5 0.83(4) . ?
N H6 0.80(3) . ?
O1W1 Rb 2.910(2) 3 ?
O1W1 H1W1 0.79(3) . ?
O1W2 Rb 3.054(3) 5_565 ?
O1W2 H1W2 0.77(4) . ?
O1W2 H2W2 0.75(3) . ?
